data_4312593
loop_
_publ_author_name
'Ulrich Cremer'
'Ingo Pantenburg'
'Uwe Ruschewitz'

_publ_contact_author_address
;
        Institut f\"ur Anorganische Chemie
        Universit\"at zu K\"oln
        Greinstra\&se 6
        D-50939 K\"oln
        Germany
;
_publ_contact_author_email uwe.ruschewitz@uni-koeln.de
_publ_contact_author_fax '+49 221 470 4899'
_publ_contact_author_name
;
        Prof. Dr. U. Ruschewitz
;
_publ_contact_author_phone '+49 221 470 3285'
_publ_section_title
;
 The Diammoniates of Dipotassiumtetraethinylozincate and -cadmate:
 K~2~M(C~2~H)~4~ 2NH~3~ (M = Zn, Cd)
;
_journal_name_full 'Inorganic Chemistry'
_journal_page_first 7716
_journal_page_last 7718
_journal_paper_doi 10.1021/ic034629p
_journal_volume 42
_journal_year 2003
_chemical_formula_moiety 'K2Zn(C2H)4 2NH3'
_chemical_formula_sum 'C8 H10 K2 N2 Zn'
_chemical_formula_weight 277.75
_chemical_name_systematic
;
 ?
;
_space_group_IT_number 15
_symmetry_cell_setting monoclinic
_symmetry_space_group_name_Hall '-I 2ya'
_symmetry_space_group_name_H-M 'I 1 2/a 1'
_atom_sites_solution_hydrogens geom
_atom_sites_solution_primary direct
_atom_sites_solution_secondary difmap
_audit_creation_method SHELXL-97
_cell_angle_alpha 90
_cell_angle_beta 98.106(17)
_cell_angle_gamma 90
_cell_formula_units_Z 4
_cell_length_a 7.2892(10)
_cell_length_b 12.7648(19)
_cell_length_c 14.066(2)
_cell_measurement_temperature 170(2)
_cell_volume 1295.7(3)
_computing_structure_refinement 'SHELXL-97 (Sheldrick, 1997)'
_diffrn_ambient_temperature 170(2)
_diffrn_measured_fraction_theta_full 0.988
_diffrn_measured_fraction_theta_max 0.988
_diffrn_radiation_monochromator graphite
_diffrn_radiation_source 'fine-focus sealed tube'
_diffrn_radiation_type MoK\a
_diffrn_radiation_wavelength 0.71073
_diffrn_reflns_av_R_equivalents 0.0683
_diffrn_reflns_av_sigmaI/netI 0.0445
_diffrn_reflns_limit_h_max 8
_diffrn_reflns_limit_h_min -8
_diffrn_reflns_limit_k_max 14
_diffrn_reflns_limit_k_min -14
_diffrn_reflns_limit_l_max 16
_diffrn_reflns_limit_l_min -16
_diffrn_reflns_number 5022
_diffrn_reflns_theta_full 24.10
_diffrn_reflns_theta_max 24.10
_diffrn_reflns_theta_min 2.16
_exptl_absorpt_coefficient_mu 2.500
_exptl_absorpt_correction_T_max 0.6115
_exptl_absorpt_correction_T_min 0.3756
_exptl_absorpt_correction_type numerical
_exptl_crystal_colour colorless
_exptl_crystal_density_diffrn 1.424
_exptl_crystal_density_method 'not measured'
_exptl_crystal_description plate
_exptl_crystal_F_000 560
_exptl_crystal_size_max 0.25
_exptl_crystal_size_mid 0.1
_exptl_crystal_size_min 0.05
_refine_diff_density_max 0.301
_refine_diff_density_min -0.300
_refine_diff_density_rms 0.065
_refine_ls_extinction_coef 0.0002(4)
_refine_ls_extinction_expression Fc^*^=kFc[1+0.001xFc^2^\l^3^/sin(2\q)]^-1/4^
_refine_ls_extinction_method SHELXL
_refine_ls_goodness_of_fit_ref 0.933
_refine_ls_hydrogen_treatment mixed
_refine_ls_matrix_type full
_refine_ls_number_parameters 83
_refine_ls_number_reflns 1024
_refine_ls_number_restraints 0
_refine_ls_restrained_S_all 0.933
_refine_ls_R_factor_all 0.0347
_refine_ls_R_factor_gt 0.0233
_refine_ls_shift/su_max 0.000
_refine_ls_shift/su_mean 0.000
_refine_ls_structure_factor_coef Fsqd
_refine_ls_weighting_details 'calc w=1/[\s^2^(Fo^2^)+(0.0265P)^2^] where P=(Fo^2^+2Fc^2^)/3'
_refine_ls_weighting_scheme calc
_refine_ls_wR_factor_gt 0.0502
_refine_ls_wR_factor_ref 0.0529
_reflns_number_gt 821
_reflns_number_total 1024
_reflns_threshold_expression >2sigma(I)
_cod_data_source_file ic034629psi20030606_090532.cif
_cod_data_source_block k2znc2h4
_cod_database_code 4312593

loop_
_symmetry_equiv_pos_as_xyz
'x, y, z'
'-x+1/2, y, -z'
'x+1/2, y+1/2, z+1/2'
'-x+1, y+1/2, -z+1/2'
'-x, -y, -z'
'x-1/2, -y, z'
'-x+1/2, -y+1/2, -z+1/2'
'x, -y+1/2, z+1/2'

loop_
_atom_site_label
_atom_site_type_symbol
_atom_site_fract_x
_atom_site_fract_y
_atom_site_fract_z
_atom_site_U_iso_or_equiv
_atom_site_adp_type
_atom_site_occupancy
_atom_site_symmetry_multiplicity
_atom_site_calc_flag
_atom_site_refinement_flags
_atom_site_disorder_assembly
_atom_site_disorder_group
Zn1 Zn 1.2500 0.17830(4) 1.0000 0.01952(18) Uani 1 2 d S . .
K1 K 1.2500 0.2500 0.7500 0.0314(3) Uani 1 2 d S . .
K2 K 1.7500 0.11395(7) 1.0000 0.0235(2) Uani 1 2 d S . .
N1 N 1.4337(7) 0.4134(3) 0.8782(3) 0.0506(9) Uani 1 1 d . . .
H11 H 1.501(7) 0.396(4) 0.934(4) 0.093(18) Uiso 1 1 d . . .
H12 H 1.471(6) 0.471(4) 0.880(3) 0.061(15) Uiso 1 1 d . . .
H13 H 1.345(8) 0.417(5) 0.902(4) 0.11(2) Uiso 1 1 d . . .
C11 C 1.3600(3) 0.0879(2) 0.9015(2) 0.0219(6) Uani 1 1 d . . .
C12 C 1.4236(4) 0.0339(3) 0.8442(2) 0.0254(6) Uani 1 1 d . . .
H121 H 1.475(5) -0.007(3) 0.804(2) 0.042(10) Uiso 1 1 d . . .
C21 C 1.4609(4) 0.2626(2) 1.0771(2) 0.0252(7) Uani 1 1 d . . .
C22 C 1.5906(5) 0.3003(3) 1.1279(3) 0.0361(8) Uani 1 1 d . . .
H221 H 1.693(6) 0.328(3) 1.165(3) 0.060(12) Uiso 1 1 d . . .

loop_
_atom_site_aniso_label
_atom_site_aniso_U_11
_atom_site_aniso_U_22
_atom_site_aniso_U_33
_atom_site_aniso_U_23
_atom_site_aniso_U_13
_atom_site_aniso_U_12
Zn1 0.0192(3) 0.0219(3) 0.0179(3) 0.000 0.00379(19) 0.000
K1 0.0378(6) 0.0345(6) 0.0223(5) 0.0093(4) 0.0060(4) 0.0030(4)
K2 0.0176(4) 0.0233(5) 0.0293(5) 0.000 0.0023(4) 0.000
N1 0.070(3) 0.041(2) 0.041(2) 0.0047(16) 0.008(2) -0.011(2)
C11 0.0171(14) 0.0251(15) 0.0223(16) 0.0063(13) -0.0012(12) -0.0020(12)
C12 0.0272(14) 0.0288(16) 0.0207(15) 0.0011(15) 0.0056(13) 0.0067(15)
C21 0.0278(17) 0.0228(15) 0.0267(17) 0.0015(13) 0.0097(14) 0.0013(13)
C22 0.0307(18) 0.035(2) 0.041(2) -0.0053(16) -0.0021(16) -0.0064(16)

loop_
_atom_type_symbol
_atom_type_description
_atom_type_scat_dispersion_real
_atom_type_scat_dispersion_imag
_atom_type_scat_source
C C 0.0033 0.0016 'International Tables Vol C Tables 4.2.6.8 and 6.1.1.4'
H H 0.0000 0.0000 'International Tables Vol C Tables 4.2.6.8 and 6.1.1.4'
N N 0.0061 0.0033 'International Tables Vol C Tables 4.2.6.8 and 6.1.1.4'
K K 0.2009 0.2494 'International Tables Vol C Tables 4.2.6.8 and 6.1.1.4'
Zn Zn 0.2839 1.4301 'International Tables Vol C Tables 4.2.6.8 and 6.1.1.4'

loop_
_geom_angle_atom_site_label_1
_geom_angle_atom_site_label_2
_geom_angle_atom_site_label_3
_geom_angle
_geom_angle_site_symmetry_1
_geom_angle_site_symmetry_3
_geom_angle_publ_flag
C11 Zn1 C11 111.54(15) 2_757 . ?
C11 Zn1 C21 105.81(11) 2_757 . ?
C11 Zn1 C21 108.45(11) . . ?
C11 Zn1 C21 108.45(11) 2_757 2_757 ?
C11 Zn1 C21 105.81(11) . 2_757 ?
C21 Zn1 C21 116.87(16) . 2_757 ?
C11 Zn1 K1 55.58(8) 2_757 2_757 ?
C11 Zn1 K1 148.07(8) . 2_757 ?
C21 Zn1 K1 57.28(8) . 2_757 ?
C21 Zn1 K1 106.07(8) 2_757 2_757 ?
C11 Zn1 K1 148.07(8) 2_757 . ?
C11 Zn1 K1 55.58(8) . . ?
C21 Zn1 K1 106.07(8) . . ?
C21 Zn1 K1 57.28(8) 2_757 . ?
K1 Zn1 K1 150.822(15) 2_757 . ?
C11 Zn1 K2 55.77(7) 2_757 5_857 ?
C11 Zn1 K2 55.77(8) . 5_857 ?
C21 Zn1 K2 121.56(8) . 5_857 ?
C21 Zn1 K2 121.56(8) 2_757 5_857 ?
K1 Zn1 K2 104.589(7) 2_757 5_857 ?
K1 Zn1 K2 104.589(7) . 5_857 ?
C11 Zn1 K2 53.27(8) 2_757 1_455 ?
C11 Zn1 K2 110.53(8) . 1_455 ?
C21 Zn1 K2 140.51(8) . 1_455 ?
C21 Zn1 K2 57.21(8) 2_757 1_455 ?
K1 Zn1 K2 85.541(16) 2_757 1_455 ?
K1 Zn1 K2 100.865(17) . 1_455 ?
K2 Zn1 K2 77.300(15) 5_857 1_455 ?
C11 Zn1 K2 110.53(8) 2_757 . ?
C11 Zn1 K2 53.27(8) . . ?
C21 Zn1 K2 57.21(8) . . ?
C21 Zn1 K2 140.51(8) 2_757 . ?
K1 Zn1 K2 100.865(17) 2_757 . ?
K1 Zn1 K2 85.541(16) . . ?
K2 Zn1 K2 77.300(15) 5_857 . ?
K2 Zn1 K2 154.60(3) 1_455 . ?
N1 K1 N1 180.000(1) 7_756 . ?
N1 K1 C11 89.98(10) 7_756 . ?
N1 K1 C11 90.02(10) . . ?
N1 K1 C11 90.02(10) 7_756 7_756 ?
N1 K1 C11 89.98(10) . 7_756 ?
C11 K1 C11 180.0 . 7_756 ?
N1 K1 C21 73.29(10) 7_756 8_554 ?
N1 K1 C21 106.71(10) . 8_554 ?
C11 K1 C21 114.51(8) . 8_554 ?
C11 K1 C21 65.49(8) 7_756 8_554 ?
N1 K1 C21 106.71(10) 7_756 2_757 ?
N1 K1 C21 73.29(10) . 2_757 ?
C11 K1 C21 65.49(8) . 2_757 ?
C11 K1 C21 114.51(8) 7_756 2_757 ?
C21 K1 C21 180.000(1) 8_554 2_757 ?
N1 K1 C12 76.45(10) 7_756 . ?
N1 K1 C12 103.55(10) . . ?
C11 K1 C12 21.80(7) . . ?
C11 K1 C12 158.20(7) 7_756 . ?
C21 K1 C12 93.95(7) 8_554 . ?
C21 K1 C12 86.05(7) 2_757 . ?
N1 K1 C12 103.55(10) 7_756 7_756 ?
N1 K1 C12 76.45(10) . 7_756 ?
C11 K1 C12 158.20(7) . 7_756 ?
C11 K1 C12 21.80(7) 7_756 7_756 ?
C21 K1 C12 86.05(7) 8_554 7_756 ?
C21 K1 C12 93.95(7) 2_757 7_756 ?
C12 K1 C12 180.000(1) . 7_756 ?
N1 K1 C22 81.54(11) 7_756 8_554 ?
N1 K1 C22 98.46(11) . 8_554 ?
C11 K1 C22 95.22(8) . 8_554 ?
C11 K1 C22 84.78(8) 7_756 8_554 ?
C21 K1 C22 21.52(9) 8_554 8_554 ?
C21 K1 C22 158.48(9) 2_757 8_554 ?
C12 K1 C22 76.47(8) . 8_554 ?
C12 K1 C22 103.53(8) 7_756 8_554 ?
N1 K1 C22 98.46(11) 7_756 2_757 ?
N1 K1 C22 81.54(11) . 2_757 ?
C11 K1 C22 84.78(8) . 2_757 ?
C11 K1 C22 95.22(8) 7_756 2_757 ?
C21 K1 C22 158.48(9) 8_554 2_757 ?
C21 K1 C22 21.52(9) 2_757 2_757 ?
C12 K1 C22 103.53(8) . 2_757 ?
C12 K1 C22 76.47(8) 7_756 2_757 ?
C22 K1 C22 180.000(1) 8_554 2_757 ?
N1 K1 Zn1 69.42(8) 7_756 7_756 ?
N1 K1 Zn1 110.58(8) . 7_756 ?
C11 K1 Zn1 145.64(5) . 7_756 ?
C11 K1 Zn1 34.36(5) 7_756 7_756 ?
C21 K1 Zn1 34.45(6) 8_554 7_756 ?
C21 K1 Zn1 145.55(6) 2_757 7_756 ?
C12 K1 Zn1 123.84(5) . 7_756 ?
C12 K1 Zn1 56.16(5) 7_756 7_756 ?
C22 K1 Zn1 55.84(7) 8_554 7_756 ?
C22 K1 Zn1 124.16(7) 2_757 7_756 ?
N1 K1 Zn1 110.58(8) 7_756 . ?
N1 K1 Zn1 69.42(8) . . ?
C11 K1 Zn1 34.36(5) . . ?
C11 K1 Zn1 145.64(5) 7_756 . ?
C21 K1 Zn1 145.55(6) 8_554 . ?
C21 K1 Zn1 34.45(6) 2_757 . ?
C12 K1 Zn1 56.16(5) . . ?
C12 K1 Zn1 123.84(5) 7_756 . ?
C22 K1 Zn1 124.16(7) 8_554 . ?
C22 K1 Zn1 55.84(7) 2_757 . ?
Zn1 K1 Zn1 180.0 7_756 . ?
N1 K1 H13 165.3(11) 7_756 . ?
N1 K1 H13 14.7(11) . . ?
C11 K1 H13 88.4(12) . . ?
C11 K1 H13 91.6(12) 7_756 . ?
C21 K1 H13 120.5(11) 8_554 . ?
C21 K1 H13 59.5(11) 2_757 . ?
C12 K1 H13 105.8(12) . . ?
C12 K1 H13 74.2(12) 7_756 . ?
C22 K1 H13 113.1(11) 8_554 . ?
C22 K1 H13 66.9(11) 2_757 . ?
Zn1 K1 H13 118.3(12) 7_756 . ?
Zn1 K1 H13 61.7(11) . . ?
C11 K2 C11 167.28(11) . 2_857 ?
C11 K2 C11 89.40(7) . 6_655 ?
C11 K2 C11 79.95(8) 2_857 6_655 ?
C11 K2 C11 79.95(8) . 5_857 ?
C11 K2 C11 89.40(7) 2_857 5_857 ?
C11 K2 C11 66.68(10) 6_655 5_857 ?
C11 K2 C21 65.68(8) . . ?
C11 K2 C21 123.07(8) 2_857 . ?
C11 K2 C21 152.81(8) 6_655 . ?
C11 K2 C21 96.90(7) 5_857 . ?
C11 K2 C21 123.07(8) . 2_857 ?
C11 K2 C21 65.68(8) 2_857 2_857 ?
C11 K2 C21 96.90(7) 6_655 2_857 ?
C11 K2 C21 152.81(8) 5_857 2_857 ?
C21 K2 C21 105.65(11) . 2_857 ?
C11 K2 C12 22.28(7) . . ?
C11 K2 C12 148.64(8) 2_857 . ?
C11 K2 C12 68.73(7) 6_655 . ?
C11 K2 C12 79.86(8) 5_857 . ?
C21 K2 C12 87.65(8) . . ?
C21 K2 C12 115.52(8) 2_857 . ?
C11 K2 C12 148.64(8) . 2_857 ?
C11 K2 C12 22.28(7) 2_857 2_857 ?
C11 K2 C12 79.86(8) 6_655 2_857 ?
C11 K2 C12 68.73(7) 5_857 2_857 ?
C21 K2 C12 115.52(8) . 2_857 ?
C21 K2 C12 87.65(8) 2_857 2_857 ?
C12 K2 C12 142.37(12) . 2_857 ?
C11 K2 C12 93.30(7) . 6_655 ?
C11 K2 C12 79.34(7) 2_857 6_655 ?
C11 K2 C12 21.52(8) 6_655 6_655 ?
C11 K2 C12 88.20(8) 5_857 6_655 ?
C21 K2 C12 156.90(8) . 6_655 ?
C21 K2 C12 77.04(8) 2_857 6_655 ?
C12 K2 C12 71.02(6) . 6_655 ?
C12 K2 C12 87.36(7) 2_857 6_655 ?
C11 K2 C12 79.34(7) . 5_857 ?
C11 K2 C12 93.30(7) 2_857 5_857 ?
C11 K2 C12 88.20(8) 6_655 5_857 ?
C11 K2 C12 21.52(8) 5_857 5_857 ?
C21 K2 C12 77.04(8) . 5_857 ?
C21 K2 C12 156.90(8) 2_857 5_857 ?
C12 K2 C12 87.36(8) . 5_857 ?
C12 K2 C12 71.02(6) 2_857 5_857 ?
C12 K2 C12 109.72(12) 6_655 5_857 ?
C11 K2 C22 87.01(9) . . ?
C11 K2 C22 102.26(9) 2_857 . ?
C11 K2 C22 169.52(8) 6_655 . ?
C11 K2 C22 102.97(8) 5_857 . ?
C21 K2 C22 21.37(8) . . ?
C21 K2 C22 93.31(8) 2_857 . ?
C12 K2 C22 108.83(9) . . ?
C12 K2 C22 98.25(9) 2_857 . ?
C12 K2 C22 168.69(9) 6_655 . ?
C12 K2 C22 81.46(8) 5_857 . ?
C11 K2 C22 102.26(8) . 2_857 ?
C11 K2 C22 87.01(9) 2_857 2_857 ?
C11 K2 C22 102.97(8) 6_655 2_857 ?
C11 K2 C22 169.52(8) 5_857 2_857 ?
C21 K2 C22 93.31(8) . 2_857 ?
C21 K2 C22 21.37(8) 2_857 2_857 ?
C12 K2 C22 98.25(9) . 2_857 ?
C12 K2 C22 108.83(9) 2_857 2_857 ?
C12 K2 C22 81.46(8) 6_655 2_857 ?
C12 K2 C22 168.69(9) 5_857 2_857 ?
C22 K2 C22 87.42(12) . 2_857 ?
K1 N1 H11 121(3) . . ?
K1 N1 H12 144(3) . . ?
H11 N1 H12 93(4) . . ?
K1 N1 H13 88(5) . . ?
H11 N1 H13 91(5) . . ?
H12 N1 H13 104(5) . . ?
C12 C11 Zn1 179.2(3) . . ?
C12 C11 K1 90.5(2) . . ?
Zn1 C11 K1 90.06(10) . . ?
C12 C11 K2 86.75(18) . . ?
Zn1 C11 K2 93.51(10) . . ?
K1 C11 K2 113.14(8) . . ?
C12 C11 K2 88.4(2) . 5_857 ?
Zn1 C11 K2 90.89(9) . 5_857 ?
K1 C11 K2 146.67(10) . 5_857 ?
K2 C11 K2 100.05(8) . 5_857 ?
C11 C12 K2 70.97(18) . . ?
C11 C12 K1 67.71(19) . . ?
K2 C12 K1 102.72(9) . . ?
C11 C12 K2 70.11(18) . 5_857 ?
K2 C12 K2 92.64(7) . 5_857 ?
K1 C12 K2 126.73(9) . 5_857 ?
C11 C12 H121 177(2) . . ?
K2 C12 H121 107(2) . . ?
K1 C12 H121 114(2) . . ?
K2 C12 H121 109(2) 5_857 . ?
C22 C21 Zn1 171.8(3) . . ?
C22 C21 K1 89.5(2) . 2_757 ?
Zn1 C21 K1 88.27(9) . 2_757 ?
C22 C21 K2 86.4(2) . . ?
Zn1 C21 K2 89.40(10) . . ?
K1 C21 K2 132.82(10) 2_757 . ?
C21 C22 K1 69.0(2) . 2_757 ?
C21 C22 K2 72.2(2) . . ?
K1 C22 K2 119.78(10) 2_757 . ?
C21 C22 H221 178(2) . . ?
K1 C22 H221 113(2) 2_757 . ?
K2 C22 H221 106(2) . . ?

loop_
_geom_bond_atom_site_label_1
_geom_bond_atom_site_label_2
_geom_bond_distance
_geom_bond_site_symmetry_2
_geom_bond_publ_flag
Zn1 C11 2.051(3) 2_757 ?
Zn1 C11 2.051(3) . ?
Zn1 C21 2.056(3) . ?
Zn1 C21 2.056(3) 2_757 ?
Zn1 K1 3.6336(5) 2_757 ?
Zn1 K1 3.6336(5) . ?
Zn1 K2 3.7306(11) 5_857 ?
Zn1 K2 3.7360(5) 1_455 ?
Zn1 K2 3.7360(5) . ?
K1 N1 2.952(4) 7_756 ?
K1 N1 2.952(4) . ?
K1 C11 2.997(3) . ?
K1 C11 2.997(3) 7_756 ?
K1 C21 3.059(3) 8_554 ?
K1 C21 3.059(3) 2_757 ?
K1 C12 3.239(3) . ?
K1 C12 3.239(3) 7_756 ?
K1 C22 3.276(3) 8_554 ?
K1 C22 3.276(3) 2_757 ?
K1 Zn1 3.6336(5) 7_756 ?
K1 H13 3.02(6) . ?
K2 C11 3.000(3) . ?
K2 C11 3.000(3) 2_857 ?
K2 C11 3.085(3) 6_655 ?
K2 C11 3.085(3) 5_857 ?
K2 C21 3.141(3) . ?
K2 C21 3.141(3) 2_857 ?
K2 C12 3.168(3) . ?
K2 C12 3.168(3) 2_857 ?
K2 C12 3.279(3) 6_655 ?
K2 C12 3.279(3) 5_857 ?
K2 C22 3.291(3) . ?
K2 C22 3.291(3) 2_857 ?
N1 H11 0.90(6) . ?
N1 H12 0.79(5) . ?
N1 H13 0.77(6) . ?
C11 C12 1.203(4) . ?
C11 K2 3.085(3) 5_857 ?
C12 K2 3.279(3) 5_857 ?
C12 H121 0.89(3) . ?
C21 C22 1.202(5) . ?
C21 K1 3.059(3) 2_757 ?
C22 K1 3.276(3) 2_757 ?
C22 H221 0.92(4) . ?
